data_7250591
loop_
_publ_author_name
'Chen, Jing'
'Chen, Xi'
'Song, Jinsong'
'Zhang, Hongliu'
'Yang, Hongjiang'
'Feng, Jinhui'
'Wu, Qiaqing'
'Zhu, Dunming'

_publ_section_title
;
 Enzymatic synthesis of four stereoisomers of
 3-substituted-4-hydroxypiperidines by carbonyl reductase-catalyzed
 reduction
;
_journal_issue 26
_journal_name_full 'RSC Advances'
_journal_page_first 21133
_journal_page_last 21141
_journal_paper_doi 10.1039/D5RA02485D
_journal_volume 15
_journal_year 2025
_chemical_absolute_configuration ad
_chemical_formula_moiety 'C16 H22 F N O3'
_chemical_formula_sum 'C16 H22 F N O3'
_chemical_formula_weight 295.356
_chemical_name_systematic 1
_space_group_crystal_system orthorhombic
_space_group_IT_number 19
_space_group_name_Hall 'P 2ac 2ab'
_space_group_name_H-M_alt 'P 21 21 21'
_symmetry_Int_Tables_number 19
_atom_sites_solution_primary iterative
_audit_block_doi 10.5517/ccdc.csd.cc2mnr13
_audit_creation_date 2025-02-18
_audit_creation_method
;
Olex2 1.5
(compiled 2024.02.16 svn.r378c4104 for OlexSys, GUI svn.r6928)
;
_audit_update_record
;
2025-03-21 deposited with the CCDC.	2025-06-25 downloaded from the CCDC.
;
_cell_angle_alpha 90
_cell_angle_beta 90
_cell_angle_gamma 90
_cell_formula_units_Z 4
_cell_length_a 5.5276(2)
_cell_length_b 22.2991(8)
_cell_length_c 12.7260(4)
_cell_measurement_reflns_used 10473
_cell_measurement_temperature 103(2)
_cell_measurement_theta_max 73.9460
_cell_measurement_theta_min 3.8710
_cell_volume 1568.61(9)
_computing_cell_refinement 'CrysAlisPro 1.171.42.102a (Rigaku OD, 2023)'
_computing_data_collection 'CrysAlisPro 1.171.42.102a (Rigaku OD, 2023)'
_computing_data_reduction 'CrysAlisPro 1.171.42.102a (Rigaku OD, 2023)'
_computing_molecular_graphics 'Olex2 1.5 (Dolomanov et al., 2009)'
_computing_publication_material 'Olex2 1.5 (Dolomanov et al., 2009)'
_computing_structure_refinement 'olex2.refine 1.5 (Bourhis et al., 2015)'
_computing_structure_solution 'olex2.solve 1.5 (Bourhis et al., 2015)'
_diffrn_ambient_environment N~2~
_diffrn_ambient_temperature 103(2)
_diffrn_detector 'Hybrid Pixel Array Detector'
_diffrn_detector_area_resol_mean 10.0000
_diffrn_detector_type 'HyPix-Arc 150'
_diffrn_measured_fraction_theta_full 0.9964
_diffrn_measured_fraction_theta_max 0.9727
_diffrn_measurement_details
;
List of Runs (angles in degrees, time in seconds):

  # Type    Start    End  Width  t~exp~   \w     \q     \k     \f   Frames
#--------------------------------------------------------------------------
  1  \w    -92.00 -31.00   0.50    0.05    --  -77.31 111.00 120.00  122
  2  \w    -92.00 -67.00   0.50    0.05    --  -77.31 111.00  90.00   50
  3  \w    -92.00 -31.00   0.50    0.05    --  -77.31 111.00 -60.00  122
  4  \w    -80.00 -24.00   0.50    0.05    --  -68.04 100.00-153.00  112
  5  \w    -89.00 -33.00   0.50    0.05    --  -77.31 100.00-153.00  112
  6  \w    -69.00 -13.00   0.50    0.05    --  -57.13 100.00-153.00  112
  7  \w   -109.00 -38.00   0.50    0.05    --  -57.13 -15.00-120.00  142
  8  \w   -130.00 -85.00   0.50    0.05    --  -77.31 -30.00-180.00   90
  9  \w   -130.00 -85.00   0.50    0.05    --  -77.31 -30.00-120.00   90
 10  \w   -130.00 -85.00   0.50    0.05    --  -77.31 -30.00  60.00   90
 11  \w     85.00 131.00   0.50    0.05    --   78.29  30.00 150.00   92
 12  \w     92.00 138.00   0.50    0.05    --   85.54  30.00 120.00   92
 13  \w     60.00 106.00   0.50    0.05    --   53.69  30.00 120.00   92
 14  \w     71.00 117.00   0.50    0.05    --   64.60  30.00  60.00   92
 15  \w     92.00 138.00   0.50    0.05    --   85.54  30.00   0.00   92
 16  \w     85.00 131.00   0.50    0.05    --   78.29  30.00  30.00   92
 17  \w     85.00 131.00   0.50    0.05    --   78.29  30.00 -30.00   92
 18  \w     85.00 131.00   0.50    0.05    --   78.29  30.00 -60.00   92
 19  \w     71.00 117.00   0.50    0.05    --   64.60  30.00 -90.00   92
 20  \w     92.00 138.00   0.50    0.05    --   85.54  30.00-150.00   92
 21  \w     92.00 138.00   0.50    0.05    --   85.54  30.00-180.00   92
 22  \w     92.00 138.00   0.50    0.05    --   85.54  30.00  90.00   92
 23  \w      9.00  65.00   0.50    0.05    --   53.69-100.00 101.00  112
 24  \w     20.00  76.00   0.50    0.05    --   64.60-100.00 101.00  112
 25  \w     34.00  90.00   0.50    0.05    --   78.29-100.00 101.00  112
 26  \w     41.00  92.00   0.50    0.05    --   85.54-100.00 101.00  102
 27  \w     35.00  86.00   0.50    0.05    --   78.29 -95.00  30.00  102
 28  \w     42.00  92.00   0.50    0.05    --   85.54 -95.00   0.00  100
 29  \w     21.00  73.00   0.50    0.05    --   64.60 -95.00 -30.00  104
 30  \w     35.00  86.00   0.50    0.05    --   78.29 -95.00 -90.00  102
 31  \w     42.00  92.00   0.50    0.05    --   85.54 -95.00-180.00  100
;
_diffrn_measurement_device 'four-circle diffractometer'
_diffrn_measurement_device_type 'ROD, Synergy Custom system, HyPix-Arc 150'
_diffrn_measurement_method '\w scans'
_diffrn_orient_matrix_type 'CrysAlisPro convention (1999,Acta A55,543-557)'
_diffrn_orient_matrix_UB_11 -0.2386456000
_diffrn_orient_matrix_UB_12 -0.0354438000
_diffrn_orient_matrix_UB_13 0.0069801000
_diffrn_orient_matrix_UB_21 0.1148854000
_diffrn_orient_matrix_UB_22 -0.0421692000
_diffrn_orient_matrix_UB_23 0.0818901000
_diffrn_orient_matrix_UB_31 -0.0867064000
_diffrn_orient_matrix_UB_32 0.0416970000
_diffrn_orient_matrix_UB_33 0.0888847000
_diffrn_radiation_monochromator mirror
_diffrn_radiation_probe x-ray
_diffrn_radiation_type 'Cu K\a'
_diffrn_radiation_wavelength 1.54184
_diffrn_reflns_av_R_equivalents 0.0744
_diffrn_reflns_av_unetI/netI 0.0412
_diffrn_reflns_Laue_measured_fraction_full 0.9964
_diffrn_reflns_Laue_measured_fraction_max 0.9727
_diffrn_reflns_limit_h_max 6
_diffrn_reflns_limit_h_min -6
_diffrn_reflns_limit_k_max 26
_diffrn_reflns_limit_k_min -26
_diffrn_reflns_limit_l_max 15
_diffrn_reflns_limit_l_min -14
_diffrn_reflns_number 16020
_diffrn_reflns_point_group_measured_fraction_full 0.9772
_diffrn_reflns_point_group_measured_fraction_max 0.9356
_diffrn_reflns_theta_full 67.6840
_diffrn_reflns_theta_max 74.23
_diffrn_reflns_theta_min 3.96
_diffrn_source 'Rotating-anode X-ray tube'
_diffrn_source_type 'Rigaku (Cu) X-ray Source'
_exptl_absorpt_coefficient_mu 0.774
_exptl_absorpt_correction_T_max 1.00000
_exptl_absorpt_correction_T_min 0.57909
_exptl_absorpt_correction_type multi-scan
_exptl_absorpt_process_details
;
CrysAlisPro 1.171.42.102a (Rigaku Oxford Diffraction, 2023)
Empirical absorption correction using spherical harmonics,
implemented in SCALE3 ABSPACK scaling algorithm.
;
_exptl_crystal_colour 'clear light colourless'
_exptl_crystal_colour_lustre clear
_exptl_crystal_colour_modifier light
_exptl_crystal_colour_primary colourless
_exptl_crystal_density_diffrn 1.251
_exptl_crystal_description block
_exptl_crystal_F_000 634.290
_exptl_crystal_preparation 'single crystal'
_exptl_crystal_recrystallization_method 'vapor diffusion'
_exptl_crystal_size_max 0.1
_exptl_crystal_size_mid 0.1
_exptl_crystal_size_min 0.1
_refine_diff_density_max 0.4476
_refine_diff_density_min -0.4465
_refine_diff_density_rms 0.0955
_refine_ls_abs_structure_details 'Hooft, R.W.W., Straver, L.H., Spek, A.L. (2010). J. Appl. Cryst., 43, 665-668.'
_refine_ls_abs_structure_Flack 0.14(9)
_refine_ls_d_res_high 0.8011
_refine_ls_d_res_low 11.1496
_refine_ls_goodness_of_fit_ref 1.0474
_refine_ls_hydrogen_treatment constr
_refine_ls_matrix_type full
_refine_ls_number_constraints 35
_refine_ls_number_parameters 194
_refine_ls_number_reflns 2978
_refine_ls_number_restraints 0
_refine_ls_restrained_S_all 1.0474
_refine_ls_R_factor_all 0.0758
_refine_ls_R_factor_gt 0.0655
_refine_ls_shift/su_max 0.0008
_refine_ls_shift/su_mean 0.0002
_refine_ls_structure_factor_coef Fsqd
_refine_ls_weighting_details 'w=1/[\s^2^(Fo^2^)+(0.1P)^2^+1.1509P] where P=(Fo^2^+2Fc^2^)/3'
_refine_ls_weighting_scheme calc
_refine_ls_wR_factor_gt 0.1707
_refine_ls_wR_factor_ref 0.1783
_reflns_Friedel_coverage 0.883
_reflns_limit_h_max 6
_reflns_limit_h_min -6
_reflns_limit_k_max 26
_reflns_limit_k_min -26
_reflns_limit_l_max 15
_reflns_limit_l_min -15
_reflns_number_gt 2593
_reflns_number_total 2978
_reflns_threshold_expression I>=2u(I)
_cod_data_source_file d5ra02485d2.cif
_cod_data_source_block 15shang
_cod_original_sg_symbol_Hall ' P 2ac 2ab'
_cod_database_code 7250591
_olex2_refinement_description
;
1. Fixed Uiso
 At 1.2 times of:
  All C(H) groups, All C(H,H) groups
 At 1.5 times of:
  All C(H,H,H) groups, All O(H) groups
2.a Ternary CH refined with riding coordinates:
 C007(H007), C008(H008)
2.b Secondary CH2 refined with riding coordinates:
 C00B(H00b,H00c), C00E(H00e,H00f), C00F(H00g,H00h)
2.c Aromatic/amide H refined with riding coordinates:
 C00A(H00A), C00D(H00D), C00H(H00i), C00I(H00j)
2.d Idealised Me refined as rotating group:
 C00J(H00k,H00l,H00m), C00K(H00n,H00o,H00p), C00L(H00q,H00r,H00s)
2.e Idealised tetrahedral OH refined as rotating group:
 O004(H004)
;
_olex2_exptl_crystal_mounting_method loop
_olex2_submission_original_sample_id 1
_olex2_submission_special_instructions 'No special instructions were received'
_oxdiff_exptl_absorpt_empirical_details
;
Empirical correction (ABSPACK) includes:
- Absorption correction using spherical harmonics
- Frame scaling
;
_oxdiff_exptl_absorpt_empirical_full_max 2.452
_oxdiff_exptl_absorpt_empirical_full_min 0.491

loop_
_space_group_symop_id
_space_group_symop_operation_xyz
1 x,y,z
2 x+1/2,-y+1/2,-z
3 -x,y+1/2,-z+1/2
4 -x+1/2,-y,z+1/2

loop_
_atom_site_label
_atom_site_type_symbol
_atom_site_fract_x
_atom_site_fract_y
_atom_site_fract_z
_atom_site_U_iso_or_equiv
_atom_site_adp_type
_atom_site_occupancy
_atom_site_refinement_flags_posn
O001 O -0.6429(4) -0.64003(10) -0.57590(17) 0.0333(5) Uani 1.000000 .
F002 F -0.2256(5) -0.70690(11) 0.04953(18) 0.0550(6) Uani 1.000000 .
O003 O -0.6671(4) -0.54893(10) -0.65545(19) 0.0382(5) Uani 1.000000 .
O004 O -0.0712(5) -0.51314(11) -0.3121(2) 0.0406(6) Uani 1.000000 .
H004 H -0.0052(6) -0.4927(17) -0.265(2) 0.0609(9) Uiso 1.000000 GR
N005 N -0.4628(6) -0.56123(12) -0.5017(2) 0.0358(6) Uani 1.000000 .
C006 C -0.5982(5) -0.58120(15) -0.5829(2) 0.0309(7) Uani 1.000000 .
C007 C -0.3271(6) -0.50652(15) -0.3056(3) 0.0347(7) Uani 1.000000 .
H007 H -0.3704(6) -0.48616(15) -0.2381(3) 0.0416(9) Uiso 1.000000 R
C008 C -0.4448(6) -0.56861(14) -0.3091(2) 0.0318(7) Uani 1.000000 .
H008 H -0.6239(6) -0.56238(14) -0.3079(2) 0.0381(8) Uiso 1.000000 R
C009 C -0.3816(6) -0.60657(14) -0.2149(2) 0.0316(7) Uani 1.000000 .
C00A C -0.1678(6) -0.63907(15) -0.2078(3) 0.0360(7) Uani 1.000000 .
H00A H -0.0550(6) -0.63774(15) -0.2641(3) 0.0432(9) Uiso 1.000000 R
C00B C -0.3831(6) -0.59857(14) -0.4139(2) 0.0348(7) Uani 1.000000 .
H00b H -0.4632(6) -0.63821(14) -0.4178(2) 0.0417(9) Uiso 1.000000 R
H00c H -0.2062(6) -0.60496(14) -0.4185(2) 0.0417(9) Uiso 1.000000 R
C00C C -0.2775(7) -0.67367(16) -0.0376(3) 0.0397(8) Uani 1.000000 .
C00D C -0.5400(7) -0.60805(17) -0.1297(3) 0.0397(8) Uani 1.000000 .
H00D H -0.6852(7) -0.58533(17) -0.1327(3) 0.0477(9) Uiso 1.000000 R
C00E C -0.4191(7) -0.46914(14) -0.3983(3) 0.0384(8) Uani 1.000000 .
H00e H -0.5957(7) -0.46297(14) -0.3912(3) 0.0461(10) Uiso 1.000000 R
H00f H -0.3400(7) -0.42930(14) -0.3974(3) 0.0461(10) Uiso 1.000000 R
C00F C -0.3660(7) -0.50007(15) -0.5022(3) 0.0373(8) Uani 1.000000 .
H00g H -0.1890(7) -0.50134(15) -0.5139(3) 0.0448(9) Uiso 1.000000 R
H00h H -0.4401(7) -0.47703(15) -0.5603(3) 0.0448(9) Uiso 1.000000 R
C00G C -0.7951(6) -0.67115(15) -0.6542(3) 0.0331(7) Uani 1.000000 .
C00H C -0.1168(7) -0.67354(16) -0.1194(3) 0.0403(8) Uani 1.000000 .
H00i H 0.0274(7) -0.69663(16) -0.1159(3) 0.0484(10) Uiso 1.000000 R
C00I C -0.4906(7) -0.64197(18) -0.0405(3) 0.0453(9) Uani 1.000000 .
H00j H -0.6009(7) -0.64318(18) 0.0167(3) 0.0544(11) Uiso 1.000000 R
C00J C -0.7794(7) -0.73576(16) -0.6195(3) 0.0425(9) Uani 1.000000 .
H00k H -0.6108(11) -0.7492(4) -0.623(2) 0.0638(13) Uiso 1.000000 GR
H00l H -0.838(5) -0.7393(3) -0.5472(9) 0.0638(13) Uiso 1.000000 GR
H00m H -0.879(4) -0.7607(2) -0.6660(15) 0.0638(13) Uiso 1.000000 GR
C00K C -0.6920(7) -0.66449(18) -0.7650(3) 0.0426(8) Uani 1.000000 .
H00n H -0.704(5) -0.6225(3) -0.7872(9) 0.0639(13) Uiso 1.000000 GR
H00o H -0.5219(15) -0.6769(12) -0.7653(5) 0.0639(13) Uiso 1.000000 GR
H00p H -0.784(3) -0.6898(10) -0.8137(5) 0.0639(13) Uiso 1.000000 GR
C00L C -1.0517(7) -0.64858(18) -0.6480(3) 0.0449(9) Uani 1.000000 .
H00q H -1.1180(18) -0.6571(11) -0.5782(8) 0.0673(13) Uiso 1.000000 GR
H00r H -1.0540(9) -0.6052(3) -0.660(2) 0.0673(13) Uiso 1.000000 GR
H00s H -1.1501(13) -0.6687(9) -0.7015(15) 0.0673(13) Uiso 1.000000 GR

loop_
_atom_site_aniso_label
_atom_site_aniso_U_11
_atom_site_aniso_U_22
_atom_site_aniso_U_33
_atom_site_aniso_U_12
_atom_site_aniso_U_13
_atom_site_aniso_U_23
O001 0.0357(12) 0.0370(12) 0.0272(11) 0.0002(10) -0.0050(10) 0.0005(9)
F002 0.0621(15) 0.0627(14) 0.0400(12) -0.0083(11) -0.0108(11) 0.0164(10)
O003 0.0337(12) 0.0455(13) 0.0354(12) -0.0021(10) -0.0018(11) 0.0086(10)
O004 0.0331(13) 0.0502(14) 0.0385(14) -0.0055(11) 0.0031(11) -0.0105(11)
N005 0.0447(16) 0.0348(14) 0.0280(13) 0.0014(12) -0.0036(13) 0.0018(11)
C006 0.0266(15) 0.0426(17) 0.0236(15) 0.0021(13) 0.0039(12) 0.0014(13)
C007 0.0365(18) 0.0392(17) 0.0283(16) -0.0004(15) 0.0071(15) -0.0034(13)
C008 0.0292(15) 0.0355(16) 0.0305(16) 0.0014(13) -0.0004(13) 0.0009(13)
C009 0.0292(16) 0.0377(16) 0.0278(16) -0.0039(13) -0.0047(12) -0.0024(12)
C00A 0.0322(17) 0.0437(18) 0.0322(17) -0.0006(14) -0.0013(15) -0.0009(14)
C00B 0.0422(18) 0.0315(16) 0.0306(17) 0.0012(13) -0.0035(14) 0.0001(13)
C00C 0.046(2) 0.0442(19) 0.0292(16) -0.0093(16) -0.0075(15) 0.0043(14)
C00D 0.0343(17) 0.0485(19) 0.0364(18) -0.0008(15) 0.0009(15) 0.0003(15)
C00E 0.045(2) 0.0302(16) 0.0400(19) -0.0034(14) 0.0048(17) 0.0012(13)
C00F 0.0420(19) 0.0365(17) 0.0336(17) -0.0022(14) 0.0039(16) 0.0018(13)
C00G 0.0264(15) 0.0456(18) 0.0274(15) -0.0033(14) 0.0002(13) -0.0012(13)
C00H 0.0390(19) 0.0398(18) 0.042(2) 0.0017(15) -0.0092(15) -0.0017(14)
C00I 0.042(2) 0.059(2) 0.0349(19) -0.0070(17) 0.0016(17) 0.0062(16)
C00J 0.047(2) 0.0440(19) 0.0361(19) -0.0031(16) -0.0042(16) -0.0040(15)
C00K 0.0363(18) 0.058(2) 0.0336(18) -0.0032(17) 0.0009(15) -0.0014(15)
C00L 0.0337(18) 0.055(2) 0.046(2) -0.0001(16) -0.0011(17) 0.0016(17)

loop_
_atom_type_symbol
_atom_type_scat_dispersion_real
_atom_type_scat_dispersion_imag
_atom_type_scat_Cromer_Mann_a1
_atom_type_scat_Cromer_Mann_a2
_atom_type_scat_Cromer_Mann_a3
_atom_type_scat_Cromer_Mann_a4
_atom_type_scat_Cromer_Mann_b1
_atom_type_scat_Cromer_Mann_b2
_atom_type_scat_Cromer_Mann_b3
_atom_type_scat_Cromer_Mann_b4
_atom_type_scat_Cromer_Mann_c
_atom_type_scat_source
_atom_type_scat_dispersion_source
C 0.01788 0.00908 2.31000 1.02000 1.58860 0.86500 20.84390 10.20750 0.56870 51.65120 0.21560 'International Tables Volume C Table 6.1.1.4 (pp. 500-502)' 'Brennan, Cowan, Rev. Sci. Instrum., 1992, 63, 850'
F 0.07327 0.05351 3.53920 2.64120 1.51700 1.02430 10.28250 4.29440 0.26150 26.14760 0.27760 'International Tables Volume C Table 6.1.1.4 (pp. 500-502)' 'Brennan, Cowan, Rev. Sci. Instrum., 1992, 63, 850'
H 0.00000 0.00000 0.49300 0.32291 0.14019 0.04081 10.51090 26.12570 3.14236 57.79970 0.00304 'International Tables Volume C Table 6.1.1.4 (pp. 500-502)' 'Brennan, Cowan, Rev. Sci. Instrum., 1992, 63, 850'
N 0.03110 0.01806 12.21260 3.13220 2.01250 1.16630 0.00570 9.89330 28.99750 0.58260 -11.52900 'International Tables Volume C Table 6.1.1.4 (pp. 500-502)' 'Brennan, Cowan, Rev. Sci. Instrum., 1992, 63, 850'
O 0.04960 0.03234 3.04850 2.28680 1.54630 0.86700 13.27710 5.70110 0.32390 32.90890 0.25080 'International Tables Volume C Table 6.1.1.4 (pp. 500-502)' 'Brennan, Cowan, Rev. Sci. Instrum., 1992, 63, 850'

loop_
_geom_angle_atom_site_label_1
_geom_angle_atom_site_label_2
_geom_angle_atom_site_label_3
_geom_angle
_geom_angle_site_symmetry_1
_geom_angle_site_symmetry_3
_geom_angle_publ_flag
C00G O001 C006 121.4(2) . . ?
C007 O004 H004 109.5 . . ?
C00B N005 C006 124.3(3) . . ?
C00F N005 C006 120.4(3) . . ?
C00F N005 C00B 115.1(3) . . ?
O003 C006 O001 124.5(3) . . ?
N005 C006 O001 112.0(3) . . ?
N005 C006 O003 123.5(3) . . ?
H007 C007 O004 109.56(17) . . ?
C008 C007 O004 109.1(3) . . ?
C008 C007 H007 109.56(17) . . ?
C00E C007 O004 109.9(3) . . ?
C00E C007 H007 109.56(17) . . ?
C00E C007 C008 109.2(3) . . ?
H008 C008 C007 107.14(18) . . ?
C009 C008 C007 112.7(3) . . ?
C009 C008 H008 107.14(18) . . ?
C00B C008 C007 109.1(3) . . ?
C00B C008 H008 107.14(18) . . ?
C00B C008 C009 113.3(3) . . ?
C00A C009 C008 122.7(3) . . ?
C00D C009 C008 119.1(3) . . ?
C00D C009 C00A 118.1(3) . . ?
H00A C00A C009 119.57(19) . . ?
C00H C00A C009 120.9(3) . . ?
C00H C00A H00A 119.6(2) . . ?
C008 C00B N005 110.5(3) . . ?
H00b C00B N005 109.55(17) . . ?
H00b C00B C008 109.55(17) . . ?
H00c C00B N005 109.55(19) . . ?
H00c C00B C008 109.55(18) . . ?
H00c C00B H00b 108.1 . . ?
C00H C00C F002 118.9(3) . . ?
C00I C00C F002 118.8(3) . . ?
C00I C00C C00H 122.3(3) . . ?
H00D C00D C009 119.2(2) . . ?
C00I C00D C009 121.6(3) . . ?
C00I C00D H00D 119.2(2) . . ?
H00e C00E C007 109.43(19) . . ?
H00f C00E C007 109.43(18) . . ?
H00f C00E H00e 108.0 . . ?
C00F C00E C007 111.0(3) . . ?
C00F C00E H00e 109.4(2) . . ?
C00F C00E H00f 109.43(18) . . ?
C00E C00F N005 110.4(3) . . ?
H00g C00F N005 109.6(2) . . ?
H00g C00F C00E 109.6(2) . . ?
H00h C00F N005 109.58(19) . . ?
H00h C00F C00E 109.58(19) . . ?
H00h C00F H00g 108.1 . . ?
C00J C00G O001 102.6(3) . . ?
C00K C00G O001 111.4(3) . . ?
C00K C00G C00J 109.9(3) . . ?
C00L C00G O001 110.1(3) . . ?
C00L C00G C00J 111.0(3) . . ?
C00L C00G C00K 111.5(3) . . ?
C00C C00H C00A 119.0(3) . . ?
H00i C00H C00A 120.5(2) . . ?
H00i C00H C00C 120.5(2) . . ?
C00D C00I C00C 118.0(3) . . ?
H00j C00I C00C 121.0(2) . . ?
H00j C00I C00D 121.0(2) . . ?
H00k C00J C00G 109.5 . . ?
H00l C00J C00G 109.5 . . ?
H00l C00J H00k 109.5 . . ?
H00m C00J C00G 109.5 . . ?
H00m C00J H00k 109.5 . . ?
H00m C00J H00l 109.5 . . ?
H00n C00K C00G 109.5 . . ?
H00o C00K C00G 109.5 . . ?
H00o C00K H00n 109.5 . . ?
H00p C00K C00G 109.5 . . ?
H00p C00K H00n 109.5 . . ?
H00p C00K H00o 109.5 . . ?
H00q C00L C00G 109.5 . . ?
H00r C00L C00G 109.5 . . ?
H00r C00L H00q 109.5 . . ?
H00s C00L C00G 109.5 . . ?
H00s C00L H00q 109.5 . . ?
H00s C00L H00r 109.5 . . ?

loop_
_geom_bond_atom_site_label_1
_geom_bond_atom_site_label_2
_geom_bond_distance
_geom_bond_site_symmetry_2
_geom_bond_publ_flag
O001 C006 1.338(4) . ?
O001 C00G 1.477(4) . ?
F002 C00C 1.364(4) . ?
O003 C006 1.231(4) . ?
O004 H004 0.8400 . ?
O004 C007 1.425(4) . ?
N005 C006 1.352(4) . ?
N005 C00B 1.461(4) . ?
N005 C00F 1.465(4) . ?
C007 H007 1.0000 . ?
C007 C008 1.530(5) . ?
C007 C00E 1.532(5) . ?
C008 H008 1.0000 . ?
C008 C009 1.509(4) . ?
C008 C00B 1.530(4) . ?
C009 C00A 1.389(5) . ?
C009 C00D 1.393(5) . ?
C00A H00A 0.9500 . ?
C00A C00H 1.392(5) . ?
C00B H00b 0.9900 . ?
C00B H00c 0.9900 . ?
C00C C00H 1.368(5) . ?
C00C C00I 1.375(6) . ?
C00D H00D 0.9500 . ?
C00D C00I 1.391(5) . ?
C00E H00e 0.9900 . ?
C00E H00f 0.9900 . ?
C00E C00F 1.519(5) . ?
C00F H00g 0.9900 . ?
C00F H00h 0.9900 . ?
C00G C00J 1.509(5) . ?
C00G C00K 1.529(5) . ?
C00G C00L 1.507(5) . ?
C00H H00i 0.9500 . ?
C00I H00j 0.9500 . ?
C00J H00k 0.9800 . ?
C00J H00l 0.9800 . ?
C00J H00m 0.9800 . ?
C00K H00n 0.9800 . ?
C00K H00o 0.9800 . ?
C00K H00p 0.9800 . ?
C00L H00q 0.9800 . ?
C00L H00r 0.9800 . ?
C00L H00s 0.9800 . ?

loop_
_geom_torsion_atom_site_label_1
_geom_torsion_atom_site_label_2
_geom_torsion_atom_site_label_3
_geom_torsion_atom_site_label_4
_geom_torsion
_geom_torsion_site_symmetry_1
_geom_torsion_site_symmetry_2
_geom_torsion_site_symmetry_3
_geom_torsion_site_symmetry_4
_geom_torsion_publ_flag
O001 C006 N005 C00B -2.5(3) . . . . ?
O001 C006 N005 C00F 171.5(3) . . . . ?
F002 C00C C00H C00A -179.2(3) . . . . ?
F002 C00C C00I C00D 179.6(3) . . . . ?
O003 C006 N005 C00B 178.8(3) . . . . ?
O003 C006 N005 C00F -7.2(4) . . . . ?
O004 C007 C008 C009 65.1(3) . . . . ?
O004 C007 C008 C00B -61.6(3) . . . . ?
O004 C007 C00E C00F 62.0(3) . . . . ?
N005 C00B C008 C007 -57.3(3) . . . . ?
N005 C00B C008 C009 176.3(3) . . . . ?
N005 C00F C00E C007 54.0(3) . . . . ?
C007 C008 C009 C00A -82.6(3) . . . . ?
C007 C008 C009 C00D 95.5(3) . . . . ?
C008 C009 C00A C00H -180.0(3) . . . . ?
C008 C009 C00D C00I -179.6(3) . . . . ?
C009 C00A C00H C00C -1.9(4) . . . . ?
C009 C00D C00I C00C 1.0(4) . . . . ?
C00A C00H C00C C00I 1.5(4) . . . . ?
